data_4031417
loop_
_publ_author_name
'Cardinal, G.'
'Gillespie, R.J.'
'Sawyer, J.F.'
'Vekris, J.E.'

_publ_section_title
;
 Charge-transfer interactions in the square-planar chalcogen cations,
 M4(2+), preparation and crystal structures of the compounds (Se4) (Sb2
 F4) (Sb2 F5) (Sb F6)5, (Se4) (Al Cl4)2 and (Te4) (Sb F6)2
;
_journal_name_full
;
Journal of the Chemical Society. Dalton Transactions, Inorganic Chemistry 
(1972-)
;
_journal_page_first 765
_journal_page_last 779
_journal_volume 1982
_journal_year 1982
_chemical_formula_sum 'F39 Sb9 Se4'
_chemical_name_systematic 'Se4 (Sb2 F4) (Sb2 F5) (Sb F6)5'
_space_group_IT_number 14
_symmetry_space_group_name_Hall '-P 2ybc'
_symmetry_space_group_name_H-M 'P 1 21/c 1'
_cell_angle_alpha 90
_cell_angle_beta 92.26
_cell_angle_gamma 90
_cell_formula_units_Z 4
_cell_length_a 15.739
_cell_length_b 13.498
_cell_length_c 17.04
_cell_volume 3617.247
_citation_journal_id_ASTM JCDTBI
_cod_data_source_file Cardinal_JCDTBI_1982_845.cif
_cod_data_source_block F39Sb9Se4
_cod_original_cell_volume 3617.248
_cod_database_code 4031417

loop_
_symmetry_equiv_pos_as_xyz
x,y,z
-x,y+1/2,-z+1/2
-x,-y,-z
x,-y-1/2,z-1/2

loop_
_atom_site_label
_atom_site_type_symbol
_atom_site_fract_x
_atom_site_fract_y
_atom_site_fract_z
_atom_site_occupancy
_atom_site_U_iso_or_equiv
F22 F-1 -0.2764 0.3168 -0.0472 1 0.0
F4 F-1 0.4955 0.6759 0.0349 1 0.0
Se1 Se 0.0078 0.3855 0.5228 1 0.0
Sb3 Sb+3 0.1977 0.3756 0.2131 1 0.0
F7 F-1 0.2516 0.5093 0.1775 1 0.0
F28 F-1 0.6899 0.8153 0.0212 1 0.0
F27 F-1 -0.3384 0.3975 0.0809 1 0.0
F15 F-1 0.507 0.8729 0.1496 1 0.0
Sb6 Sb+5 -0.0318 0.2249 0.2686 1 0.0
F5 F-1 0.092 0.4364 0.169 1 0.0
F21 F-1 0.0102 0.1224 0.3292 1 0.0
F26 F-1 -0.1952 0.1872 0.0435 1 0.0
F33 F-1 0.7697 0.6724 -0.0561 1 0.0
Sb2 Sb+3 0.5355 0.5608 0.0853 1 0.0
F38 F-1 0.3379 0.0499 0.137 1 0.0
F39 F-1 0.1582 -0.0033 0.2546 1 0.0
F18 F-1 -0.031 0.1472 0.181 1 0.0
F24 F-1 -0.3618 0.2077 0.0539 1 0.0
F36 F-1 0.266 -0.1129 0.1794 1 0.0
F37 F-1 0.2192 0.1552 0.1858 1 0.0
F20 F-1 -0.0671 0.3314 0.2055 1 0.0
F13 F-1 0.4921 0.9226 0.2968 1 0.0
F10 F-1 0.4213 0.7618 0.2436 1 0.0
Sb4 Sb+3 0.3113 0.6484 0.2066 1 0.0
F14 F-1 0.5584 0.7532 0.3387 1 0.0
Sb5 Sb+5 0.5324 0.8141 0.2446 1 0.0
F19 F-1 -0.0315 0.3059 0.3552 1 0.0
F8 F-1 0.4092 0.5912 0.1572 1 0.0
F25 F-1 -0.1724 0.3756 0.0674 1 0.0
Se2 Se 0.0698 0.4865 0.4355 1 0.0
F23 F-1 -0.257 0.2656 0.1682 1 0.0
F16 F-1 0.0812 0.2663 0.2531 1 0.0
F35 F-1 0.3081 0.0316 0.2814 1 0.0
F29 F-1 0.8375 0.6094 0.074 1 0.0
F17 F-1 -0.1401 0.1807 0.2869 1 0.0
F30 F-1 0.6713 0.6277 0.0608 1 0.0
Sb1 Sb+3 -0.0317 0.4532 0.09 1 0.0
F1 F-1 0.0674 0.5205 0.0314 1 0.0
Sb8 Sb+5 0.7647 0.7132 0.0475 1 0.0
F3 F-1 0.4343 0.4836 0.0289 1 0.0
F32 F-1 0.7585 0.7488 0.1529 1 0.0
F11 F-1 0.6423 0.8665 0.2461 1 0.0
F12 F-1 0.5685 0.7009 0.191 1 0.0
Sb7 Sb+5 -0.2676 0.2917 0.0609 1 0.0
F34 F-1 0.1689 0.0062 0.1053 1 0.0
Se3 Se 0.4845 0.4014 0.5505 1 0.0
Sb9 Sb+5 0.2421 0.0206 0.1868 1 0.0
F2 F-1 0.008 0.3312 0.0511 1 0.0
Se4 Se 0.4016 0.5271 0.5019 1 0.0
F31 F-1 0.8577 0.7974 0.0349 1 0.0
F9 F-1 0.3455 0.5849 0.2991 1 0.0
F6 F-1 0.1772 0.4446 0.3063 1 0.0
